data_1100972
loop_
_publ_author_name
'David B. Mitzi'

_publ_contact_author_address
;IBM T. J. Watson Research Center
P.O. Box 218
Yorktown Heights, NY  10598
;
_publ_contact_author_email dmitzi@us.ibm.com
_publ_contact_author_fax 914-945-2141
_publ_contact_author_name 'Dr. David B. Mitzi'
_publ_contact_author_phone 914-945-4176
_publ_section_title
;
Synthesis, Structure, and Thermal Properties of Soluble Hydrazinium
Germanium(IV) and Tin(IV) Selenide Salts
;
_journal_name_full 'Inorganic Chemistry'
_journal_page_first 3755
_journal_page_last 3761
_journal_paper_doi 10.1021/ic048276l
_journal_volume 44
_journal_year 2005
_chemical_formula_moiety 'N14 H32 Sn2 Se6'
_chemical_formula_sum 'H32 N14 Se6 Sn2'
_chemical_formula_weight 939.53
_chemical_name_common 'hydrazinium/hydrazine tin(IV) selenide'
_chemical_name_systematic 'hydrazinium/hydrazine tin(IV) selenide'
_space_group_IT_number 2
_symmetry_cell_setting triclinic
_symmetry_Int_Tables_number 2
_symmetry_space_group_name_Hall '-P 1'
_symmetry_space_group_name_H-M 'P -1'
_cell_angle_alpha 94.110(2)
_cell_angle_beta 99.429(2)
_cell_angle_gamma 104.141(2)
_cell_formula_units_Z 1
_cell_length_a 6.6475(6)
_cell_length_b 9.5474(9)
_cell_length_c 9.883(1)
_cell_measurement_reflns_used 3504
_cell_measurement_temperature 293
_cell_volume 595.91(10)
_computing_data_reduction 'NRCVAX DATRD2'
_computing_molecular_graphics NRCVAX
_computing_publication_material 'NRCVAX TABLES Jan 94 Version'
_computing_structure_refinement 'NRCVAX LSTSQ'
_computing_structure_solution 'NRCVAX SOLVER'
_diffrn_ambient_temperature 293
_diffrn_measurement_device 'SMART 1000'
_diffrn_measurement_method CCD
_diffrn_radiation_monochromator graphite
_diffrn_radiation_probe x-ray
_diffrn_radiation_type 'Molybdenum K\a'
_diffrn_radiation_wavelength 0.70930
_diffrn_reflns_av_R_equivalents 0.010
_diffrn_reflns_limit_h_max 8
_diffrn_reflns_limit_h_min -8
_diffrn_reflns_limit_k_max 12
_diffrn_reflns_limit_k_min 0
_diffrn_reflns_limit_l_max 12
_diffrn_reflns_limit_l_min -12
_diffrn_reflns_number 6514
_diffrn_reflns_theta_max 27.46
_diffrn_reflns_theta_min 0.00
_diffrn_source 'xray tube'
_diffrn_source_type 'Bruker SMART 1000'
_exptl_absorpt_coefficient_mu 11.28
_exptl_absorpt_correction_type empirical
_exptl_absorpt_process_details SADABS
_exptl_crystal_colour 'pale yellow'
_exptl_crystal_density_diffrn 2.618
_exptl_crystal_density_method 'not measured'
_exptl_crystal_description block
_exptl_crystal_F_000 432.70
_exptl_crystal_size_max 0.46
_exptl_crystal_size_mid 0.12
_exptl_crystal_size_min 0.11
_refine_diff_density_max 0.58
_refine_diff_density_min -0.60
_refine_ls_extinction_coef 173(56)
_refine_ls_extinction_method Larson
_refine_ls_goodness_of_fit_obs 1.15
_refine_ls_matrix_type full
_refine_ls_number_parameters 165
_refine_ls_number_reflns 2342
_refine_ls_R_factor_all 0.023
_refine_ls_R_factor_obs 0.023
_refine_ls_shift/esd_max 0.000
_refine_ls_structure_factor_coef F
_refine_ls_weighting_details 'calc w=1/(\s^2^(F)+0.0003F^2^)'
_refine_ls_weighting_scheme calc
_refine_ls_wR_factor_all 0.028
_refine_ls_wR_factor_obs 0.028
_reflns_number_observed 2342
_reflns_number_total 2723
_reflns_observed_criterion 'Inet > 2.5\s(Inet)'
_cod_data_source_file ic048276lsi20050307_015625_1.cif
_cod_data_source_block hydsnse
_cod_original_cell_volume 595.9(1)
_cod_original_formula_sum 'N14 H32 Sn2 Se6'
_cod_database_code 1100972

loop_
_symmetry_equiv_pos_as_xyz
x,y,z
-x,-y,-z

loop_
_atom_site_aniso_label
_atom_site_aniso_U_11
_atom_site_aniso_U_22
_atom_site_aniso_U_33
_atom_site_aniso_U_12
_atom_site_aniso_U_13
_atom_site_aniso_U_23
Sn 0.0210(1) 0.0208(1) 0.0194(1) 0.0037(1) 0.0026(1) 0.0014(1)
Se1 0.0269(2) 0.0212(2) 0.0355(2) 0.0037(1) 0.0073(2) 0.0039(2)
Se2 0.02111(18) 0.03018(20) 0.02798(21) 0.00638(14) 0.00507(15) -0.00459(15)
Se3 0.04371(24) 0.03425(22) 0.02108(20) 0.01107(17) 0.00411(17) 0.00660(15)
N1 0.0343(20) 0.0458(24) 0.0411(23) 0.0027(18) 0.0049(18) -0.0035(19)
N3 0.0300(19) 0.0536(24) 0.0374(22) 0.0107(17) 0.0024(17) 0.0014(17)
N5 0.0523(25) 0.0350(21) 0.0358(22) 0.0168(18) 0.0117(18) 0.0050(17)
N2 0.0464(24) 0.0490(25) 0.044(3) 0.0105(20) 0.0124(20) 0.0034(20)
N4 0.055(3) 0.052(3) 0.039(3) 0.0270(20) 0.0041(21) 0.0036(20)
N7 0.0454(23) 0.0439(23) 0.051(3) 0.0133(18) 0.0010(19) -0.0009(20)
N6 0.073(3) 0.058(3) 0.039(3) 0.028(3) 0.0032(23) 0.0068(21)

loop_
_atom_site_label
_atom_site_fract_x
_atom_site_fract_y
_atom_site_fract_z
_atom_site_U_iso_or_equiv
_atom_site_thermal_displace_type
_atom_site_calc_flag
_atom_site_refinement_flags
_atom_site_type_symbol
Sn1 0.30370(3) 0.38498(2) 0.37392(2) 0.0209(1) Uani . . Sn
Se1 0.12852(6) 0.13609(4) 0.41146(4) 0.0281(2) Uani . . Se
Se2 0.71084(5) 0.42867(4) 0.42639(4) 0.0268(2) Uani . . Se
Se3 0.18900(7) 0.46138(4) 0.14742(4) 0.0329(2) Uani . . Se
N1 0.2694(6) 0.8114(5) 0.8826(4) 0.0424(22) Uani . . N
N3 0.5585(6) 0.0286(4) 0.3177(4) 0.0410(22) Uani . . N
N5 0.0295(7) 0.7366(4) 0.3068(4) 0.0396(22) Uani . . N
N2 0.4189(7) 0.7489(5) 0.9617(5) 0.0465(24) Uani . . N
N4 0.4578(7) -0.1247(5) 0.2888(5) 0.0472(25) Uani . . N
N7 0.1130(6) 0.0132(5) 0.0270(5) 0.0479(23) Uani . . N
N6 -0.1343(9) 0.7272(5) 0.1910(5) 0.055(3) Uani . . N
HN4b 0.486(8) -0.166(6) 0.214(6) 0.056(16) Uiso . . H
HN7a 0.135(11) 0.041(8) 0.118(8) 0.10(3) Uiso . . H
HN4a 0.504(8) -0.162(5) 0.348(5) 0.038(15) Uiso . . H
HN1a 0.229(8) 0.884(6) 0.939(6) 0.060(16) Uiso . . H
HN5a 0.162(8) 0.793(5) 0.298(5) 0.057(16) Uiso . . H
HN5b -0.001(10) 0.782(6) 0.380(6) 0.077(19) Uiso . . H
HN3a 0.684(8) 0.054(5) 0.369(5) 0.043(13) Uiso . . H
HN3b 0.451(7) 0.059(5) 0.368(4) 0.043(13) Uiso . . H
HN6a -0.107(10) 0.680(7) 0.125(7) 0.080(22) Uiso . . H
HN1b 0.162(7) 0.740(5) 0.836(4) 0.034(12) Uiso . . H
HN2a 0.470(9) 0.706(6) 0.911(6) 0.061(19) Uiso . . H
HN1c 0.326(10) 0.862(7) 0.814(7) 0.085(21) Uiso . . H
HN7b 0.167(12) 0.118(8) -0.001(8) 0.12(3) Uiso . . H
HN5c 0.069(9) 0.653(7) 0.307(6) 0.074(19) Uiso . . H
HN2b 0.340(10) 0.699(7) 1.006(7) 0.077(21) Uiso . . H
HN6b -0.252(10) 0.664(7) 0.202(7) 0.080(23) Uiso . . H

loop_
_atom_type_symbol
_atom_type_description
_atom_type_scat_dispersion_real
_atom_type_scat_dispersion_imag
_atom_type_scat_source
N N 0.006 0.003 'International Tables Vol. IV Table 2.2B'
H H 0.000 0.000 'International Tables Vol. IV Table 2.2B'
Sn Sn -0.654 1.425 'International Tables Vol. IV Table 2.2B'
Se Se -0.093 2.226 'International Tables Vol. IV Table 2.2B'

loop_
_geom_angle_atom_site_label_1
_geom_angle_atom_site_label_2
_geom_angle_atom_site_label_3
_geom_angle
Sn1a Sn1 Se1 121.758(14)
Sn1a Sn1 Se2 47.767(10)
Sn1a Sn1 Se2a 47.825(10)
Sn1a Sn1 Se3 121.879(14)
Se1 Sn1 Se2 110.635(15)
Se1 Sn1 Se2a 110.777(16)
Se1 Sn1 Se3 116.360(16)
Se2 Sn1 Se2a 95.592(13)
Se2 Sn1 Se3 110.403(16)
Se2a Sn1 Se3 111.158(17)
Sn1 Se2 Sn1a 84.409(13)
N2 N1 HN1a 112(3)
N2 N1 HN1b 108(3)
N2 N1 HN1c 111(4)
N2 N1 HN2b 27.4(20)
HN1a N1 HN1b 115(4)
HN1a N1 HN1c 104(5)
HN1a N1 HN2b 101(4)
HN1b N1 HN1c 104(5)
HN1b N1 HN2b 92(3)
HN1c N1 HN2b 138(4)
N4 N3 HN4a 23.6(16)
N4 N3 HN3a 116(3)
N4 N3 HN3b 98.5(24)
HN4a N3 HN3a 95(3)
HN4a N3 HN3b 98(3)
HN3a N3 HN3b 110(4)
N6 N5 HN5a 114(3)
N6 N5 HN5b 108(4)
N6 N5 HN5c 109(4)
HN5a N5 HN5b 104(5)
HN5a N5 HN5c 94(5)
HN5b N5 HN5c 124(5)
N1 N2 HN2a 109(4)
N1 N2 HN2b 99(4)
HN2a N2 HN2b 116(6)
N3 N4 HN4b 113(3)
N3 N4 HN4a 107(4)
HN4b N4 HN4a 104(5)
N7b N7 HN7a 107(4)
N7b N7 HN7b 99(4)
HN7a N7 HN7b 95(6)
N5 N6 HN6a 107(4)
N5 N6 HN6b 109(4)
HN6a N6 HN6b 98(6)
N4 HN4b HN4a 34(3)
N7 HN7a HN7b 46(4)
N3 HN4a N4 48(3)
N3 HN4a HN4b 75(3)
N4 HN4a HN4b 40(3)
N1 HN1a HN1b 30.9(24)
N1 HN1a HN1c 36(3)
HN1b HN1a HN1c 55(3)
N5 HN5a HN5b 36(3)
N5 HN5a HN5c 41(3)
HN5b HN5a HN5c 69(4)
N5 HN5b HN5a 38(3)
N5 HN5b HN5c 27(3)
HN5a HN5b HN5c 52(4)
N3 HN3a HN3b 37(3)
N3 HN3b HN3a 31.5(22)
N6 HN6a HN6b 42(4)
N1 HN1b HN1a 34(3)
N1 HN1b HN1c 38(3)
HN1a HN1b HN1c 59(4)
N2 HN2a HN2b 32(4)
N1 HN1c HN1a 38(3)
N1 HN1c HN1b 36(3)
HN1a HN1c HN1b 64(4)
N7 HN7b HN7a 38(4)
N5 HN5c HN5a 43(3)
N5 HN5c HN5b 27(3)
HN5a HN5c HN5b 58(4)
N1 HN2b N2 53(4)
N1 HN2b HN2a 71(4)
N2 HN2b HN2a 31(3)
N6 HN6b HN6a 39(4)

loop_
_geom_bond_atom_site_label_1
_geom_bond_atom_site_label_2
_geom_bond_distance
Sn1 Sn1a 3.4827(5)
Sn1 Se1 2.4609(5)
Sn1 Se2 2.5933(5)
Sn1 Se2a 2.5909(4)
Sn1 Se3 2.4639(5)
Se2 Sn1a 2.5909(4)
N1 N2 1.434(6)
N1 HN1a 0.97(6)
N1 HN1b 0.89(5)
N1 HN1c 0.93(7)
N3 N4 1.439(6)
N3 HN4a 1.82(5)
N3 HN3a 0.87(5)
N3 HN3b 1.02(5)
N5 N6 1.426(6)
N5 HN5a 0.94(5)
N5 HN5b 0.89(6)
N5 HN5c 0.89(6)
N2 HN2a 0.79(6)
N2 HN2b 0.82(7)
N4 HN4b 0.88(6)
N4 HN4a 0.76(5)
N7 N7b 1.462(8)
N7 HN7a 0.90(7)
N7 HN7b 1.05(8)
N6 HN6a 0.83(7)
N6 HN6b 0.89(7)
HN4b HN4a 1.30(7)
HN7a HN7b 1.45(11)
HN1a HN1b 1.58(7)
HN1a HN1c 1.50(9)
HN5a HN5b 1.44(8)
HN5a HN5c 1.35(8)
HN5b HN5c 1.58(9)
HN3a HN3b 1.56(7)
HN6a HN6b 1.30(9)
HN1b HN1c 1.44(8)
HN2a HN2b 1.37(9)
